data_7135688
loop_
_publ_author_name
'Ueji, Kanta'
'Shintani, Ryo'

_publ_section_title
;
 Regio- and diastereoselective synthesis of multi-substituted
 silacyclopentanes by catalytic cyclosilylborylation of
 styryl(vinyl)silanes.
;
_journal_issue 33
_journal_name_full 'Chemical communications (Cambridge, England)'
_journal_page_first 8461
_journal_page_last 8465
_journal_paper_doi 10.1039/d6cc00416d
_journal_volume 62
_journal_year 2026
_chemical_formula_moiety 'C28 H43 B O2 Si2'
_chemical_formula_sum 'C28 H43 B O2 Si2'
_chemical_formula_weight 478.63
_space_group_crystal_system monoclinic
_space_group_IT_number 14
_space_group_name_Hall '-P 2ybc'
_space_group_name_H-M_alt 'P 1 21/c 1'
_atom_sites_solution_hydrogens geom
_atom_sites_solution_primary iterative
_audit_creation_date 2025-12-27
_audit_creation_method
;
Olex2 1.5
(compiled 2025.07.13 svn.rb7424aed for OlexSys, GUI svn.r7314)
;
_audit_update_record
;
2026-01-21 deposited with the CCDC.	2026-03-31 downloaded from the CCDC.
;
_cell_angle_alpha 90
_cell_angle_beta 113.011(2)
_cell_angle_gamma 90
_cell_formula_units_Z 4
_cell_length_a 16.5182(3)
_cell_length_b 13.8191(2)
_cell_length_c 13.2866(2)
_cell_measurement_reflns_used 11344
_cell_measurement_temperature 113(2)
_cell_measurement_theta_max 76.0540
_cell_measurement_theta_min 2.8690
_cell_volume 2791.56(9)
_computing_cell_refinement 'CrysAlisPro 1.171.43.119a (Rigaku OD, 2024)'
_computing_data_collection 'CrysAlisPro 1.171.43.119a (Rigaku OD, 2024)'
_computing_data_reduction 'CrysAlisPro 1.171.43.119a (Rigaku OD, 2024)'
_computing_molecular_graphics 'Olex2 1.5 (Dolomanov et al., 2009)'
_computing_publication_material 'Olex2 1.5 (Dolomanov et al., 2009)'
_computing_structure_refinement 'SHELXL 2019/3 (Sheldrick, 2015)'
_computing_structure_solution 'olex2.solve 1.5 (Bourhis et al., 2015)'
_diffrn_ambient_temperature 113(2)
_diffrn_detector_area_resol_mean 10.0000
_diffrn_detector_type HyPix
_diffrn_measured_fraction_theta_full 0.999
_diffrn_measured_fraction_theta_max 0.960
_diffrn_measurement_device 'four-circle diffractometer'
_diffrn_measurement_device_type 'XtaLAB Synergy R, DW system, HyPix'
_diffrn_measurement_method '\w scans'
_diffrn_radiation_type CuK\a
_diffrn_radiation_wavelength 1.54184
_diffrn_reflns_av_R_equivalents 0.0279
_diffrn_reflns_av_unetI/netI 0.0297
_diffrn_reflns_Laue_measured_fraction_full 0.999
_diffrn_reflns_Laue_measured_fraction_max 0.960
_diffrn_reflns_limit_h_max 19
_diffrn_reflns_limit_h_min -20
_diffrn_reflns_limit_k_max 16
_diffrn_reflns_limit_k_min -16
_diffrn_reflns_limit_l_max 16
_diffrn_reflns_limit_l_min -16
_diffrn_reflns_number 18802
_diffrn_reflns_point_group_measured_fraction_full 0.999
_diffrn_reflns_point_group_measured_fraction_max 0.960
_diffrn_reflns_theta_full 67.684
_diffrn_reflns_theta_max 76.195
_diffrn_reflns_theta_min 2.906
_diffrn_source 'Rotating-anode X-ray tube'
_exptl_absorpt_coefficient_mu 1.306
_exptl_absorpt_correction_T_max 1.00000
_exptl_absorpt_correction_T_min 0.95594
_exptl_absorpt_correction_type multi-scan
_exptl_absorpt_process_details
;
CrysAlisPro 1.171.43.119a (Rigaku Oxford Diffraction, 2024)
Empirical absorption correction using spherical harmonics,
implemented in SCALE3 ABSPACK scaling algorithm.
;
_exptl_crystal_colour colourless
_exptl_crystal_density_diffrn 1.170
_exptl_crystal_description needle
_exptl_crystal_F_000 1048
_exptl_crystal_size_max 0.290
_exptl_crystal_size_mid 0.190
_exptl_crystal_size_min 0.100
_refine_diff_density_max 0.447
_refine_diff_density_min -0.392
_refine_diff_density_rms 0.042
_refine_ls_extinction_coef 0.00022(8)
_refine_ls_extinction_expression Fc^*^=kFc[1+0.001xFc^2^\l^3^/sin(2\q)]^-1/4^
_refine_ls_extinction_method 'SHELXL-2019/2 (Sheldrick 2019)'
_refine_ls_goodness_of_fit_ref 1.034
_refine_ls_hydrogen_treatment constr
_refine_ls_matrix_type full
_refine_ls_number_parameters 351
_refine_ls_number_reflns 5606
_refine_ls_number_restraints 8
_refine_ls_restrained_S_all 1.118
_refine_ls_R_factor_all 0.0399
_refine_ls_R_factor_gt 0.0354
_refine_ls_shift/su_max 0.001
_refine_ls_shift/su_mean 0.000
_refine_ls_structure_factor_coef Fsqd
_refine_ls_weighting_details 'w=1/[\s^2^(Fo^2^)+(0.0409P)^2^+1.4437P] where P=(Fo^2^+2Fc^2^)/3'
_refine_ls_weighting_scheme calc
_refine_ls_wR_factor_gt 0.0923
_refine_ls_wR_factor_ref 0.0953
_reflns_Friedel_coverage 0.000
_reflns_number_gt 4993
_reflns_number_total 5606
_reflns_threshold_expression 'I > 2\s(I)'
_cod_data_source_file d6cc00416d2.cif
_cod_data_source_block exp_3527_auto
_cod_depositor_comments 'Adding full bibliography for 7135688--7135689.cif.'
_cod_original_cell_volume 2791.57(9)
_cod_database_code 7135688
_shelx_shelxl_version_number 2019/3
_shelx_space_group_comment
;
The symmetry employed for this shelxl refinement is uniquely defined
by the following loop, which should always be used as a source of
symmetry information in preference to the above space-group names.
They are only intended as comments.
;
_olex2_refinement_description
;
1. Fixed Uiso
 At 1.2 times of:
  All C(H) groups, All C(H,H) groups
 At 1.5 times of:
  All C(H,H,H) groups
2. Restrained distances
 C12-C11 \\sim C12-C11A
 with sigma of 0.02
 C12-C11 \\sim C12-C13
 with sigma of 0.02
 C12-C11A \\sim C12-C11B
 with sigma of 0.02
 C11A-C13 \\sim C11B-C13
 with sigma of 0.02
 C16-C22 \\sim C16-C22A
 with sigma of 0.02
 C16-C21 \\sim C16-C21A
 with sigma of 0.02
3. Others
 Sof(C13)=Sof(H13A)=Sof(H13B)=Sof(H13C)=1-FVAR(1)
 Sof(C11)=Sof(H11A)=Sof(H11B)=Sof(H11C)=FVAR(1)
 Sof(C11B)=Sof(H11G)=Sof(H11H)=Sof(H11I)=1-FVAR(2)
 Sof(C11A)=Sof(H11D)=Sof(H11E)=Sof(H11F)=FVAR(2)
 Sof(C22A)=Sof(H22D)=Sof(H22E)=Sof(H22F)=1-FVAR(3)
 Sof(C22)=Sof(H22A)=Sof(H22B)=Sof(H22C)=FVAR(3)
 Sof(C21A)=Sof(H21D)=Sof(H21E)=Sof(H21F)=1-FVAR(4)
 Sof(C21)=Sof(H21A)=Sof(H21B)=Sof(H21C)=FVAR(4)
4.a Ternary CH refined with riding coordinates:
 C7(H7), C10(H10), C9(H9)
4.b Secondary CH2 refined with riding coordinates:
 C8(H8A,H8B), C28(H28A,H28B), C26(H26A,H26B)
4.c Aromatic/amide H refined with riding coordinates:
 C6(H6), C4(H4), C2(H2), C34(H34), C5(H5), C31(H31), C35(H35), C32(H32),
 C33(H33), C3(H3)
4.d Idealised Me refined as rotating group:
 C25(H25A,H25B,H25C), C29(H29A,H29B,H29C), C24(H24A,H24B,H24C), C27(H27A,H27B,
 H27C), C21(H21A,H21B,H21C), C22(H22A,H22B,H22C), C11(H11A,H11B,H11C),
 C11A(H11D,H11E,H11F), C13(H13A,H13B,H13C), C11B(H11G,H11H,H11I), C22A(H22D,
 H22E,H22F), C21A(H21D,H21E,H21F)
;
_olex2_submission_special_instructions 'No special instructions were received'
_oxdiff_exptl_absorpt_empirical_full_max 1.087
_oxdiff_exptl_absorpt_empirical_full_min 0.902

loop_
_space_group_symop_operation_xyz
'x, y, z'
'-x, y+1/2, -z+1/2'
'-x, -y, -z'
'x, -y-1/2, z-1/2'

loop_
_atom_site_label
_atom_site_type_symbol
_atom_site_fract_x
_atom_site_fract_y
_atom_site_fract_z
_atom_site_U_iso_or_equiv
_atom_site_adp_type
_atom_site_occupancy
_atom_site_site_symmetry_order
_atom_site_calc_flag
_atom_site_refinement_flags_posn
_atom_site_refinement_flags_adp
_atom_site_refinement_flags_occupancy
_atom_site_disorder_assembly
_atom_site_disorder_group
Si23 Si 0.12863(2) 0.71451(3) 0.13626(3) 0.01949(10) Uani 1 1 d . . . . .
Si11 Si 0.33986(2) 0.68563(3) 0.25774(3) 0.01923(10) Uani 1 1 d . . . . .
O13 O 0.58035(7) 0.74570(10) 0.37058(9) 0.0365(3) Uani 1 1 d . . . . .
O15 O 0.52398(7) 0.79512(12) 0.49171(9) 0.0460(4) Uani 1 1 d . . . . .
C1 C 0.20231(9) 0.94309(10) 0.21014(11) 0.0202(3) Uani 1 1 d . . . . .
C30 C 0.12143(9) 0.58188(11) 0.16337(11) 0.0219(3) Uani 1 1 d . . . . .
C8 C 0.36039(9) 0.87943(10) 0.29716(12) 0.0231(3) Uani 1 1 d . . . . .
H8A H 0.360982 0.882817 0.370364 0.028 Uiso 1 1 calc R U . . .
H8B H 0.383305 0.939833 0.281934 0.028 Uiso 1 1 calc R U . . .
C7 C 0.41779(9) 0.79379(10) 0.28875(11) 0.0217(3) Uani 1 1 d . . . . .
H7 H 0.430096 0.805013 0.223277 0.026 Uiso 1 1 calc R U . . .
C28 C 0.36414(10) 0.59587(11) 0.37205(12) 0.0251(3) Uani 1 1 d . . . . .
H28A H 0.324985 0.541006 0.344870 0.030 Uiso 1 1 calc R U . . .
H28B H 0.423777 0.572465 0.392042 0.030 Uiso 1 1 calc R U . . .
C6 C 0.17914(9) 0.96247(10) 0.29842(11) 0.0240(3) Uani 1 1 d . . . . .
H6 H 0.204648 0.926735 0.362445 0.029 Uiso 1 1 calc R U . . .
C10 C 0.23758(9) 0.76003(10) 0.23487(11) 0.0192(3) Uani 1 1 d . . . . .
H10 H 0.232849 0.763612 0.306033 0.023 Uiso 1 1 calc R U . . .
C9 C 0.26572(9) 0.86307(10) 0.21311(11) 0.0201(3) Uani 1 1 d . . . . .
H9 H 0.268520 0.861283 0.140810 0.024 Uiso 1 1 calc R U . . .
C16 C 0.61347(9) 0.76540(11) 0.55830(12) 0.0262(3) Uani 1 1 d D . . . .
C4 C 0.08112(10) 1.08920(11) 0.19827(13) 0.0298(3) Uani 1 1 d . . . . .
H4 H 0.040588 1.137288 0.194281 0.036 Uiso 1 1 calc R U . . .
C2 C 0.16430(10) 0.99952(11) 0.11678(12) 0.0265(3) Uani 1 1 d . . . . .
H2 H 0.179298 0.988511 0.057182 0.032 Uiso 1 1 calc R U . . .
C25 C 0.11673(10) 0.73434(12) -0.00828(12) 0.0287(3) Uani 1 1 d . . . . .
H25A H 0.167333 0.708816 -0.017785 0.043 Uiso 1 1 calc R U . . .
H25B H 0.111936 0.802403 -0.024013 0.043 Uiso 1 1 calc R U . . .
H25C H 0.064817 0.701980 -0.057147 0.043 Uiso 1 1 calc R U . . .
C34 C 0.11628(11) 0.45433(12) 0.28689(14) 0.0324(3) Uani 1 1 d . . . . .
H34 H 0.115668 0.436132 0.353975 0.039 Uiso 1 1 calc R U . . .
C5 C 0.11882(10) 1.03402(11) 0.29224(13) 0.0273(3) Uani 1 1 d . . . . .
H5 H 0.103468 1.045163 0.351529 0.033 Uiso 1 1 calc R U . . .
C31 C 0.11605(10) 0.50995(12) 0.08708(13) 0.0296(3) Uani 1 1 d . . . . .
H31 H 0.115211 0.527679 0.019154 0.036 Uiso 1 1 calc R U . . .
C26 C 0.34164(10) 0.61925(12) 0.13506(12) 0.0276(3) Uani 1 1 d . . . . .
H26A H 0.296834 0.569282 0.113945 0.033 Uiso 1 1 calc R U . . .
H26B H 0.327662 0.664080 0.074412 0.033 Uiso 1 1 calc R U . . .
C35 C 0.12136(10) 0.55122(11) 0.26365(12) 0.0264(3) Uani 1 1 d . . . . .
H35 H 0.124834 0.597262 0.316233 0.032 Uiso 1 1 calc R U . . .
C29 C 0.35492(11) 0.63360(13) 0.47534(12) 0.0318(3) Uani 1 1 d . . . . .
H29A H 0.294370 0.648647 0.459170 0.048 Uiso 1 1 calc R U . . .
H29B H 0.389960 0.690874 0.500349 0.048 Uiso 1 1 calc R U . . .
H29C H 0.374627 0.584943 0.531298 0.048 Uiso 1 1 calc R U . . .
C32 C 0.11191(11) 0.41255(12) 0.11048(14) 0.0333(4) Uani 1 1 d . . . . .
H32 H 0.108991 0.365985 0.058636 0.040 Uiso 1 1 calc R U . . .
C24 C 0.03511(9) 0.77558(11) 0.15721(12) 0.0254(3) Uani 1 1 d . . . . .
H24A H -0.019390 0.746490 0.110315 0.038 Uiso 1 1 calc R U . . .
H24B H 0.034577 0.843097 0.139963 0.038 Uiso 1 1 calc R U . . .
H24C H 0.042224 0.768428 0.232073 0.038 Uiso 1 1 calc R U . . .
C33 C 0.11211(10) 0.38451(11) 0.21034(14) 0.0318(3) Uani 1 1 d . . . . .
H33 H 0.109468 0.319278 0.226008 0.038 Uiso 1 1 calc R U . . .
C3 C 0.10426(11) 1.07216(12) 0.11075(13) 0.0323(4) Uani 1 1 d . . . . .
H3 H 0.079695 1.109255 0.047620 0.039 Uiso 1 1 calc R U . . .
C12 C 0.65246(11) 0.74158(17) 0.47245(14) 0.0456(5) Uani 1 1 d D . . . .
C27 C 0.43160(11) 0.57276(15) 0.15794(15) 0.0410(4) Uani 1 1 d . . . . .
H27A H 0.432321 0.546853 0.091258 0.062 Uiso 1 1 calc R U . . .
H27B H 0.441804 0.521622 0.210387 0.062 Uiso 1 1 calc R U . . .
H27C H 0.476885 0.620763 0.186479 0.062 Uiso 1 1 calc R U . . .
B14 B 0.50797(10) 0.77894(11) 0.38520(13) 0.0221(3) Uani 1 1 d . . . . .
C21 C 0.6588(3) 0.8410(5) 0.6483(8) 0.0339(13) Uani 0.63(2) 1 d D . P A 1
H21A H 0.655916 0.903488 0.615381 0.051 Uiso 0.63(2) 1 calc R U P A 1
H21B H 0.719261 0.823249 0.687426 0.051 Uiso 0.63(2) 1 calc R U P A 1
H21C H 0.629513 0.843426 0.697976 0.051 Uiso 0.63(2) 1 calc R U P A 1
C22 C 0.5979(6) 0.6749(4) 0.6101(8) 0.0392(12) Uani 0.63(2) 1 d D . P A 1
H22A H 0.563007 0.689750 0.651382 0.059 Uiso 0.63(2) 1 calc R U P A 1
H22B H 0.653255 0.648268 0.657889 0.059 Uiso 0.63(2) 1 calc R U P A 1
H22C H 0.567323 0.628642 0.554194 0.059 Uiso 0.63(2) 1 calc R U P A 1
C11 C 0.6502(3) 0.6148(3) 0.4605(3) 0.0310(12) Uani 0.405(6) 1 d D . P B 1
H11A H 0.593465 0.591214 0.453019 0.047 Uiso 0.405(6) 1 calc R U P B 1
H11B H 0.694612 0.587254 0.524714 0.047 Uiso 0.405(6) 1 calc R U P B 1
H11C H 0.661291 0.596761 0.397301 0.047 Uiso 0.405(6) 1 calc R U P B 1
C11A C 0.7401(3) 0.7631(3) 0.4821(4) 0.0357(12) Uani 0.397(5) 1 d D . P B 1
H11D H 0.749563 0.735485 0.421291 0.054 Uiso 0.397(5) 1 calc R U P B 1
H11E H 0.781602 0.736218 0.549008 0.054 Uiso 0.397(5) 1 calc R U P B 1
H11F H 0.747812 0.831959 0.482481 0.054 Uiso 0.397(5) 1 calc R U P B 1
C13 C 0.7152(2) 0.6680(3) 0.4941(3) 0.0541(13) Uani 0.595(6) 1 d D . P B 2
H13A H 0.688508 0.606852 0.496598 0.081 Uiso 0.595(6) 1 calc R U P B 2
H13B H 0.762638 0.680014 0.563212 0.081 Uiso 0.595(6) 1 calc R U P B 2
H13C H 0.737563 0.666726 0.437416 0.081 Uiso 0.595(6) 1 calc R U P B 2
C11B C 0.6988(2) 0.8446(3) 0.4558(3) 0.0474(10) Uani 0.603(5) 1 d D . P B 2
H11G H 0.713729 0.839109 0.393089 0.071 Uiso 0.603(5) 1 calc R U P B 2
H11H H 0.751041 0.856917 0.519644 0.071 Uiso 0.603(5) 1 calc R U P B 2
H11I H 0.658119 0.897100 0.445018 0.071 Uiso 0.603(5) 1 calc R U P B 2
C22A C 0.6268(10) 0.6893(8) 0.6489(12) 0.035(2) Uani 0.37(2) 1 d D . P A 2
H22D H 0.606190 0.715064 0.701707 0.052 Uiso 0.37(2) 1 calc R U P A 2
H22E H 0.688132 0.673811 0.684186 0.052 Uiso 0.37(2) 1 calc R U P A 2
H22F H 0.594229 0.631829 0.616904 0.052 Uiso 0.37(2) 1 calc R U P A 2
C21A C 0.6516(5) 0.8595(7) 0.6032(16) 0.037(2) Uani 0.37(2) 1 d D . P A 2
H21D H 0.646421 0.902747 0.544457 0.056 Uiso 0.37(2) 1 calc R U P A 2
H21E H 0.712619 0.851332 0.649592 0.056 Uiso 0.37(2) 1 calc R U P A 2
H21F H 0.620887 0.886017 0.645029 0.056 Uiso 0.37(2) 1 calc R U P A 2

loop_
_atom_site_aniso_label
_atom_site_aniso_U_11
_atom_site_aniso_U_22
_atom_site_aniso_U_33
_atom_site_aniso_U_23
_atom_site_aniso_U_13
_atom_site_aniso_U_12
Si23 0.01837(18) 0.0218(2) 0.01773(18) -0.00033(14) 0.00649(14) -0.00119(14)
Si11 0.01921(19) 0.01915(19) 0.01944(18) -0.00012(13) 0.00768(14) 0.00076(13)
O13 0.0232(5) 0.0569(8) 0.0251(5) -0.0044(5) 0.0047(4) 0.0141(5)
O15 0.0178(5) 0.0943(11) 0.0241(5) -0.0039(6) 0.0061(4) 0.0095(6)
C1 0.0170(6) 0.0189(6) 0.0229(6) 0.0011(5) 0.0059(5) -0.0026(5)
C30 0.0163(6) 0.0248(7) 0.0237(7) -0.0026(5) 0.0069(5) -0.0021(5)
C8 0.0198(6) 0.0202(7) 0.0278(7) 0.0005(5) 0.0076(6) 0.0000(5)
C7 0.0197(6) 0.0218(7) 0.0237(7) 0.0021(5) 0.0086(5) 0.0004(5)
C28 0.0255(7) 0.0222(7) 0.0276(7) 0.0035(6) 0.0102(6) 0.0033(6)
C6 0.0255(7) 0.0230(7) 0.0221(7) 0.0026(5) 0.0078(6) 0.0015(6)
C10 0.0201(6) 0.0201(7) 0.0174(6) 0.0005(5) 0.0073(5) 0.0001(5)
C9 0.0199(6) 0.0203(7) 0.0204(6) 0.0017(5) 0.0083(5) -0.0004(5)
C16 0.0193(7) 0.0313(8) 0.0248(7) -0.0009(6) 0.0053(6) 0.0009(6)
C4 0.0247(7) 0.0245(7) 0.0397(8) 0.0020(6) 0.0119(6) 0.0049(6)
C2 0.0277(7) 0.0273(8) 0.0251(7) 0.0058(6) 0.0111(6) 0.0024(6)
C25 0.0285(7) 0.0354(8) 0.0202(7) 0.0006(6) 0.0075(6) -0.0036(6)
C34 0.0341(8) 0.0310(8) 0.0339(8) 0.0040(7) 0.0153(7) -0.0045(7)
C5 0.0289(7) 0.0254(7) 0.0300(7) -0.0010(6) 0.0140(6) 0.0007(6)
C31 0.0320(8) 0.0305(8) 0.0283(7) -0.0061(6) 0.0140(6) -0.0042(6)
C26 0.0281(7) 0.0306(8) 0.0263(7) -0.0052(6) 0.0128(6) -0.0016(6)
C35 0.0283(7) 0.0258(7) 0.0265(7) -0.0029(6) 0.0123(6) -0.0029(6)
C29 0.0341(8) 0.0378(9) 0.0256(7) 0.0076(6) 0.0139(6) 0.0049(7)
C32 0.0319(8) 0.0264(8) 0.0423(9) -0.0121(7) 0.0152(7) -0.0041(6)
C24 0.0201(7) 0.0272(7) 0.0276(7) -0.0001(6) 0.0077(6) 0.0000(6)
C33 0.0257(7) 0.0220(7) 0.0461(9) 0.0010(7) 0.0122(7) -0.0035(6)
C3 0.0312(8) 0.0308(8) 0.0327(8) 0.0126(7) 0.0099(7) 0.0086(6)
C12 0.0208(8) 0.0903(16) 0.0244(8) 0.0054(9) 0.0073(6) 0.0111(9)
C27 0.0344(9) 0.0509(11) 0.0426(10) -0.0131(8) 0.0202(8) 0.0039(8)
B14 0.0206(7) 0.0184(7) 0.0270(8) 0.0011(6) 0.0090(6) -0.0009(6)
C21 0.0255(15) 0.037(2) 0.035(3) -0.009(2) 0.0072(18) -0.0033(13)
C22 0.039(3) 0.036(2) 0.034(3) 0.0055(17) 0.005(3) -0.0029(17)
C11 0.033(2) 0.033(2) 0.030(2) 0.0012(16) 0.0153(18) 0.0091(17)
C11A 0.022(2) 0.044(3) 0.040(2) 0.0072(19) 0.0120(17) 0.0017(17)
C13 0.041(2) 0.074(3) 0.0379(17) -0.0064(16) 0.0042(14) 0.0344(19)
C11B 0.0301(15) 0.076(3) 0.0357(16) 0.0009(15) 0.0122(12) -0.0177(16)
C22A 0.032(5) 0.049(4) 0.023(4) 0.000(3) 0.011(4) 0.003(3)
C21A 0.026(3) 0.036(4) 0.045(6) -0.011(3) 0.009(3) 0.000(2)

loop_
_atom_type_symbol
_atom_type_description
_atom_type_scat_dispersion_real
_atom_type_scat_dispersion_imag
_atom_type_scat_source
C C 0.0181 0.0091 'International Tables Vol C Tables 4.2.6.8 and 6.1.1.4'
H H 0.0000 0.0000 'International Tables Vol C Tables 4.2.6.8 and 6.1.1.4'
B B 0.0090 0.0039 'International Tables Vol C Tables 4.2.6.8 and 6.1.1.4'
O O 0.0492 0.0322 'International Tables Vol C Tables 4.2.6.8 and 6.1.1.4'
Si Si 0.2541 0.3302 'International Tables Vol C Tables 4.2.6.8 and 6.1.1.4'

loop_
_geom_angle_atom_site_label_1
_geom_angle_atom_site_label_2
_geom_angle_atom_site_label_3
_geom_angle
_geom_angle_site_symmetry_1
_geom_angle_site_symmetry_3
_geom_angle_publ_flag
C10 Si23 C30 107.98(6) . . ?
C10 Si23 C24 111.55(6) . . ?
C25 Si23 C30 110.48(7) . . ?
C25 Si23 C10 110.81(6) . . ?
C25 Si23 C24 108.92(7) . . ?
C24 Si23 C30 107.03(6) . . ?
C28 Si11 C7 115.44(6) . . ?
C28 Si11 C10 112.49(6) . . ?
C28 Si11 C26 107.93(7) . . ?
C10 Si11 C7 95.35(6) . . ?
C26 Si11 C7 109.34(7) . . ?
C26 Si11 C10 116.10(6) . . ?
B14 O13 C12 109.58(12) . . ?
B14 O15 C16 109.04(12) . . ?
C6 C1 C9 122.23(12) . . ?
C2 C1 C6 117.77(13) . . ?
C2 C1 C9 120.00(12) . . ?
C31 C30 Si23 123.03(11) . . ?
C31 C30 C35 116.88(14) . . ?
C35 C30 Si23 120.09(11) . . ?
H8A C8 H8B 108.4 . . ?
C7 C8 H8A 110.1 . . ?
C7 C8 H8B 110.1 . . ?
C9 C8 H8A 110.1 . . ?
C9 C8 H8B 110.1 . . ?
C9 C8 C7 108.19(11) . . ?
Si11 C7 H7 106.8 . . ?
C8 C7 Si11 103.52(9) . . ?
C8 C7 H7 106.8 . . ?
C8 C7 B14 117.31(12) . . ?
B14 C7 Si11 115.02(10) . . ?
B14 C7 H7 106.8 . . ?
Si11 C28 H28A 108.3 . . ?
Si11 C28 H28B 108.3 . . ?
H28A C28 H28B 107.4 . . ?
C29 C28 Si11 115.81(11) . . ?
C29 C28 H28A 108.3 . . ?
C29 C28 H28B 108.3 . . ?
C1 C6 H6 119.5 . . ?
C5 C6 C1 121.03(13) . . ?
C5 C6 H6 119.5 . . ?
Si23 C10 Si11 118.81(7) . . ?
Si23 C10 H10 105.9 . . ?
Si11 C10 H10 105.9 . . ?
C9 C10 Si23 116.84(9) . . ?
C9 C10 Si11 102.31(9) . . ?
C9 C10 H10 105.9 . . ?
C1 C9 C8 114.04(11) . . ?
C1 C9 C10 114.76(11) . . ?
C1 C9 H9 106.9 . . ?
C8 C9 C10 106.91(11) . . ?
C8 C9 H9 106.9 . . ?
C10 C9 H9 106.9 . . ?
O15 C16 C12 103.21(12) . . ?
O15 C16 C21 110.5(3) . . ?
O15 C16 C22 101.5(4) . . ?
O15 C16 C22A 117.8(5) . . ?
O15 C16 C21A 99.8(5) . . ?
C21 C16 C12 119.9(3) . . ?
C22 C16 C12 110.9(3) . . ?
C22 C16 C21 109.2(6) . . ?
C22A C16 C12 117.0(3) . . ?
C21A C16 C12 104.6(7) . . ?
C21A C16 C22A 112.2(11) . . ?
C5 C4 H4 120.3 . . ?
C3 C4 H4 120.3 . . ?
C3 C4 C5 119.39(14) . . ?
C1 C2 H2 119.4 . . ?
C1 C2 C3 121.29(14) . . ?
C3 C2 H2 119.4 . . ?
Si23 C25 H25A 109.5 . . ?
Si23 C25 H25B 109.5 . . ?
Si23 C25 H25C 109.5 . . ?
H25A C25 H25B 109.5 . . ?
H25A C25 H25C 109.5 . . ?
H25B C25 H25C 109.5 . . ?
C35 C34 H34 120.0 . . ?
C35 C34 C33 120.03(15) . . ?
C33 C34 H34 120.0 . . ?
C6 C5 C4 120.43(14) . . ?
C6 C5 H5 119.8 . . ?
C4 C5 H5 119.8 . . ?
C30 C31 H31 119.3 . . ?
C32 C31 C30 121.44(15) . . ?
C32 C31 H31 119.3 . . ?
Si11 C26 H26A 109.2 . . ?
Si11 C26 H26B 109.2 . . ?
H26A C26 H26B 107.9 . . ?
C27 C26 Si11 111.96(11) . . ?
C27 C26 H26A 109.2 . . ?
C27 C26 H26B 109.2 . . ?
C30 C35 H35 119.1 . . ?
C34 C35 C30 121.89(14) . . ?
C34 C35 H35 119.1 . . ?
C28 C29 H29A 109.5 . . ?
C28 C29 H29B 109.5 . . ?
C28 C29 H29C 109.5 . . ?
H29A C29 H29B 109.5 . . ?
H29A C29 H29C 109.5 . . ?
H29B C29 H29C 109.5 . . ?
C31 C32 H32 119.8 . . ?
C33 C32 C31 120.34(15) . . ?
C33 C32 H32 119.8 . . ?
Si23 C24 H24A 109.5 . . ?
Si23 C24 H24B 109.5 . . ?
Si23 C24 H24C 109.5 . . ?
H24A C24 H24B 109.5 . . ?
H24A C24 H24C 109.5 . . ?
H24B C24 H24C 109.5 . . ?
C34 C33 H33 120.3 . . ?
C32 C33 C34 119.42(15) . . ?
C32 C33 H33 120.3 . . ?
C4 C3 C2 120.07(14) . . ?
C4 C3 H3 120.0 . . ?
C2 C3 H3 120.0 . . ?
O13 C12 C16 105.05(12) . . ?
O13 C12 C11 88.48(18) . . ?
O13 C12 C11A 121.4(2) . . ?
O13 C12 C11B 95.56(16) . . ?
C16 C12 C11 106.14(18) . . ?
C16 C12 C11B 105.07(18) . . ?
C11A C12 C16 125.9(2) . . ?
C11A C12 C11 101.5(3) . . ?
C13 C12 O13 120.4(2) . . ?
C13 C12 C16 119.4(2) . . ?
C13 C12 C11B 107.8(3) . . ?
C26 C27 H27A 109.5 . . ?
C26 C27 H27B 109.5 . . ?
C26 C27 H27C 109.5 . . ?
H27A C27 H27B 109.5 . . ?
H27A C27 H27C 109.5 . . ?
H27B C27 H27C 109.5 . . ?
O13 B14 C7 122.59(13) . . ?
O15 B14 O13 112.39(13) . . ?
O15 B14 C7 125.00(13) . . ?
C16 C21 H21A 109.5 . . ?
C16 C21 H21B 109.5 . . ?
C16 C21 H21C 109.5 . . ?
H21A C21 H21B 109.5 . . ?
H21A C21 H21C 109.5 . . ?
H21B C21 H21C 109.5 . . ?
C16 C22 H22A 109.5 . . ?
C16 C22 H22B 109.5 . . ?
C16 C22 H22C 109.5 . . ?
H22A C22 H22B 109.5 . . ?
H22A C22 H22C 109.5 . . ?
H22B C22 H22C 109.5 . . ?
C12 C11 H11A 109.5 . . ?
C12 C11 H11B 109.5 . . ?
C12 C11 H11C 109.5 . . ?
H11A C11 H11B 109.5 . . ?
H11A C11 H11C 109.5 . . ?
H11B C11 H11C 109.5 . . ?
C12 C11A H11D 109.5 . . ?
C12 C11A H11E 109.5 . . ?
C12 C11A H11F 109.5 . . ?
H11D C11A H11E 109.5 . . ?
H11D C11A H11F 109.5 . . ?
H11E C11A H11F 109.5 . . ?
C12 C13 H13A 109.5 . . ?
C12 C13 H13B 109.5 . . ?
C12 C13 H13C 109.5 . . ?
H13A C13 H13B 109.5 . . ?
H13A C13 H13C 109.5 . . ?
H13B C13 H13C 109.5 . . ?
C12 C11B H11G 109.5 . . ?
C12 C11B H11H 109.5 . . ?
C12 C11B H11I 109.5 . . ?
H11G C11B H11H 109.5 . . ?
H11G C11B H11I 109.5 . . ?
H11H C11B H11I 109.5 . . ?
C16 C22A H22D 109.5 . . ?
C16 C22A H22E 109.5 . . ?
C16 C22A H22F 109.5 . . ?
H22D C22A H22E 109.5 . . ?
H22D C22A H22F 109.5 . . ?
H22E C22A H22F 109.5 . . ?
C16 C21A H21D 109.5 . . ?
C16 C21A H21E 109.5 . . ?
C16 C21A H21F 109.5 . . ?
H21D C21A H21E 109.5 . . ?
H21D C21A H21F 109.5 . . ?
H21E C21A H21F 109.5 . . ?

loop_
_geom_bond_atom_site_label_1
_geom_bond_atom_site_label_2
_geom_bond_distance
_geom_bond_site_symmetry_2
_geom_bond_publ_flag
Si23 C30 1.8806(15) . ?
Si23 C10 1.8728(14) . ?
Si23 C25 1.8727(15) . ?
Si23 C24 1.8742(15) . ?
Si11 C7 1.9095(14) . ?
Si11 C28 1.8788(15) . ?
Si11 C10 1.8980(14) . ?
Si11 C26 1.8807(15) . ?
O13 C12 1.412(2) . ?
O13 B14 1.3636(19) . ?
O15 C16 1.4539(18) . ?
O15 B14 1.353(2) . ?
C1 C6 1.395(2) . ?
C1 C9 1.5129(19) . ?
C1 C2 1.390(2) . ?
C30 C31 1.397(2) . ?
C30 C35 1.399(2) . ?
C8 H8A 0.9700 . ?
C8 H8B 0.9700 . ?
C8 C7 1.5475(19) . ?
C8 C9 1.5422(19) . ?
C7 H7 0.9800 . ?
C7 B14 1.553(2) . ?
C28 H28A 0.9700 . ?
C28 H28B 0.9700 . ?
C28 C29 1.530(2) . ?
C6 H6 0.9300 . ?
C6 C5 1.383(2) . ?
C10 H10 0.9800 . ?
C10 C9 1.5595(18) . ?
C9 H9 0.9800 . ?
C16 C12 1.549(2) . ?
C16 C21 1.544(5) . ?
C16 C22 1.498(4) . ?
C16 C22A 1.548(7) . ?
C16 C21A 1.466(7) . ?
C4 H4 0.9300 . ?
C4 C5 1.386(2) . ?
C4 C3 1.379(2) . ?
C2 H2 0.9300 . ?
C2 C3 1.391(2) . ?
C25 H25A 0.9600 . ?
C25 H25B 0.9600 . ?
C25 H25C 0.9600 . ?
C34 H34 0.9300 . ?
C34 C35 1.384(2) . ?
C34 C33 1.384(2) . ?
C5 H5 0.9300 . ?
C31 H31 0.9300 . ?
C31 C32 1.389(2) . ?
C26 H26A 0.9700 . ?
C26 H26B 0.9700 . ?
C26 C27 1.536(2) . ?
C35 H35 0.9300 . ?
C29 H29A 0.9600 . ?
C29 H29B 0.9600 . ?
C29 H29C 0.9600 . ?
C32 H32 0.9300 . ?
C32 C33 1.381(2) . ?
C24 H24A 0.9600 . ?
C24 H24B 0.9600 . ?
C24 H24C 0.9600 . ?
C33 H33 0.9300 . ?
C3 H3 0.9300 . ?
C12 C11 1.758(4) . ?
C12 C11A 1.434(4) . ?
C12 C13 1.399(4) . ?
C12 C11B 1.672(4) . ?
C27 H27A 0.9600 . ?
C27 H27B 0.9600 . ?
C27 H27C 0.9600 . ?
C21 H21A 0.9600 . ?
C21 H21B 0.9600 . ?
C21 H21C 0.9600 . ?
C22 H22A 0.9600 . ?
C22 H22B 0.9600 . ?
C22 H22C 0.9600 . ?
C11 H11A 0.9600 . ?
C11 H11B 0.9600 . ?
C11 H11C 0.9600 . ?
C11A H11D 0.9600 . ?
C11A H11E 0.9600 . ?
C11A H11F 0.9600 . ?
C13 H13A 0.9600 . ?
C13 H13B 0.9600 . ?
C13 H13C 0.9600 . ?
C11B H11G 0.9600 . ?
C11B H11H 0.9600 . ?
C11B H11I 0.9600 . ?
C22A H22D 0.9600 . ?
C22A H22E 0.9600 . ?
C22A H22F 0.9600 . ?
C21A H21D 0.9600 . ?
C21A H21E 0.9600 . ?
C21A H21F 0.9600 . ?

loop_
_geom_torsion_atom_site_label_1
_geom_torsion_atom_site_label_2
_geom_torsion_atom_site_label_3
_geom_torsion_atom_site_label_4
_geom_torsion
_geom_torsion_site_symmetry_1
_geom_torsion_site_symmetry_2
_geom_torsion_site_symmetry_3
_geom_torsion_site_symmetry_4
_geom_torsion_publ_flag
Si23 C30 C31 C32 179.19(12) . . . . ?
Si23 C30 C35 C34 -179.91(12) . . . . ?
Si23 C10 C9 C1 58.12(14) . . . . ?
Si23 C10 C9 C8 -174.35(9) . . . . ?
Si11 C7 B14 O13 92.42(16) . . . . ?
Si11 C7 B14 O15 -86.30(18) . . . . ?
Si11 C10 C9 C1 -170.34(9) . . . . ?
Si11 C10 C9 C8 -42.81(11) . . . . ?
O15 C16 C12 O13 -8.43(19) . . . . ?
O15 C16 C12 C11 -101.25(19) . . . . ?
O15 C16 C12 C11A 141.0(3) . . . . ?
O15 C16 C12 C13 -147.3(3) . . . . ?
O15 C16 C12 C11B 91.73(17) . . . . ?
C1 C6 C5 C4 -1.1(2) . . . . ?
C1 C2 C3 C4 -0.2(2) . . . . ?
C30 Si23 C10 Si11 45.09(9) . . . . ?
C30 Si23 C10 C9 168.52(9) . . . . ?
C30 C31 C32 C33 0.7(2) . . . . ?
C8 C7 B14 O13 -145.48(14) . . . . ?
C8 C7 B14 O15 35.8(2) . . . . ?
C7 Si11 C28 C29 64.33(13) . . . . ?
C7 Si11 C10 Si23 149.44(8) . . . . ?
C7 Si11 C10 C9 19.10(9) . . . . ?
C7 Si11 C26 C27 65.88(13) . . . . ?
C7 C8 C9 C1 -178.52(11) . . . . ?
C7 C8 C9 C10 53.53(14) . . . . ?
C28 Si11 C10 Si23 -90.18(9) . . . . ?
C28 Si11 C10 C9 139.48(9) . . . . ?
C28 Si11 C26 C27 -60.42(14) . . . . ?
C6 C1 C9 C8 -65.50(17) . . . . ?
C6 C1 C9 C10 58.32(17) . . . . ?
C6 C1 C2 C3 -0.8(2) . . . . ?
C10 Si23 C30 C31 -115.98(12) . . . . ?
C10 Si23 C30 C35 63.97(12) . . . . ?
C10 Si11 C28 C29 -43.65(13) . . . . ?
C10 Si11 C26 C27 172.27(11) . . . . ?
C9 C1 C6 C5 -177.88(13) . . . . ?
C9 C1 C2 C3 178.52(14) . . . . ?
C9 C8 C7 Si11 -35.59(12) . . . . ?
C9 C8 C7 B14 -163.45(12) . . . . ?
C16 O15 B14 O13 -3.7(2) . . . . ?
C16 O15 B14 C7 175.16(14) . . . . ?
C2 C1 C6 C5 1.4(2) . . . . ?
C2 C1 C9 C8 115.20(14) . . . . ?
C2 C1 C9 C10 -120.99(14) . . . . ?
C25 Si23 C30 C31 5.35(14) . . . . ?
C25 Si23 C30 C35 -174.70(11) . . . . ?
C25 Si23 C10 Si11 -76.04(9) . . . . ?
C25 Si23 C10 C9 47.39(12) . . . . ?
C5 C4 C3 C2 0.6(2) . . . . ?
C31 C30 C35 C34 0.0(2) . . . . ?
C31 C32 C33 C34 0.1(2) . . . . ?
C26 Si11 C28 C29 -173.02(11) . . . . ?
C26 Si11 C10 Si23 34.84(10) . . . . ?
C26 Si11 C10 C9 -95.50(10) . . . . ?
C35 C30 C31 C32 -0.8(2) . . . . ?
C35 C34 C33 C32 -0.8(2) . . . . ?
C24 Si23 C30 C31 123.80(12) . . . . ?
C24 Si23 C30 C35 -56.25(13) . . . . ?
C24 Si23 C10 Si11 162.43(7) . . . . ?
C24 Si23 C10 C9 -74.14(11) . . . . ?
C33 C34 C35 C30 0.8(2) . . . . ?
C3 C4 C5 C6 0.0(2) . . . . ?
C12 O13 B14 O15 -2.3(2) . . . . ?
C12 O13 B14 C7 178.87(15) . . . . ?
B14 O13 C12 C16 6.7(2) . . . . ?
B14 O13 C12 C11 113.04(18) . . . . ?
B14 O13 C12 C11A -144.4(3) . . . . ?
B14 O13 C12 C13 145.1(3) . . . . ?
B14 O13 C12 C11B -100.53(18) . . . . ?
B14 O15 C16 C12 7.37(19) . . . . ?
B14 O15 C16 C21 136.8(4) . . . . ?
B14 O15 C16 C22 -107.6(4) . . . . ?
B14 O15 C16 C22A -123.3(6) . . . . ?
B14 O15 C16 C21A 115.0(8) . . . . ?
C21 C16 C12 O13 -131.8(4) . . . . ?
C21 C16 C12 C11 135.4(5) . . . . ?
C21 C16 C12 C11A 17.6(5) . . . . ?
C22 C16 C12 O13 99.5(5) . . . . ?
C22 C16 C12 C11 6.7(5) . . . . ?
C22 C16 C12 C11A -111.1(5) . . . . ?
C22A C16 C12 O13 122.7(8) . . . . ?
C22A C16 C12 C13 -16.1(8) . . . . ?
C22A C16 C12 C11B -137.1(8) . . . . ?
C21A C16 C12 O13 -112.4(6) . . . . ?
C21A C16 C12 C13 108.7(7) . . . . ?
C21A C16 C12 C11B -12.3(7) . . . . ?
